data_4343181
loop_
_publ_author_name
'Cao, Xue-Li'
'Hu, Chun-Li'
'Kong, Fang'
'Mao, Jiang-Gao'

_publ_section_title
;
 Cs(TaO2)3(SeO3)2 and Cs(TiOF)3(SeO3)2: Structural and Second Harmonic
 Generation Changes Induced by the Different d(0)-TM Coordination
 Octahedra.
;
_journal_issue 8
_journal_name_full 'Inorganic chemistry'
_journal_page_first 3875
_journal_page_last 3882
_journal_paper_doi 10.1021/acs.inorgchem.5b00052
_journal_volume 54
_journal_year 2015
_chemical_formula_sum 'Cs F3 O9 Se2 Ti3'
_chemical_formula_weight 635.53
_chemical_name_systematic
; 
 ? 
;
_space_group_IT_number 186
_symmetry_cell_setting hexagonal
_symmetry_space_group_name_Hall 'P 6c -2c'
_symmetry_space_group_name_H-M 'P 63 m c'
_atom_sites_solution_hydrogens none
_atom_sites_solution_primary direct
_atom_sites_solution_secondary difmap
_audit_creation_method SHELXL-97
_cell_angle_alpha 90.00
_cell_angle_beta 90.00
_cell_angle_gamma 120.00
_cell_formula_units_Z 2
_cell_length_a 7.2420(3)
_cell_length_b 7.2420(3)
_cell_length_c 11.8152(7)
_cell_measurement_reflns_used 1754
_cell_measurement_temperature 293(2)
_cell_measurement_theta_max 27.3552
_cell_measurement_theta_min 3.2416
_cell_volume 536.65(4)
_computing_structure_refinement 'SHELXL-97 (Sheldrick, 1997)'
_computing_structure_solution 'SHELXS-97 (Sheldrick, 1990)'
_diffrn_ambient_temperature 293(2)
_diffrn_measured_fraction_theta_full 1.000
_diffrn_measured_fraction_theta_max 1.000
_diffrn_measurement_device_type 'SuperNova, Dual, Cu at zero, Atlas'
_diffrn_measurement_method '\w scans'
_diffrn_radiation_monochromator graphite
_diffrn_radiation_source 'fine-focus sealed tube'
_diffrn_radiation_type MoK\a
_diffrn_radiation_wavelength 0.71073
_diffrn_reflns_av_R_equivalents 0.0559
_diffrn_reflns_av_sigmaI/netI 0.0334
_diffrn_reflns_limit_h_max 7
_diffrn_reflns_limit_h_min -9
_diffrn_reflns_limit_k_max 9
_diffrn_reflns_limit_k_min -7
_diffrn_reflns_limit_l_max 15
_diffrn_reflns_limit_l_min -15
_diffrn_reflns_number 3580
_diffrn_reflns_theta_full 27.42
_diffrn_reflns_theta_max 27.42
_diffrn_reflns_theta_min 3.25
_exptl_absorpt_coefficient_mu 12.383
_exptl_absorpt_correction_T_max 1.00000
_exptl_absorpt_correction_T_min 0.60501
_exptl_absorpt_correction_type multi-scan
_exptl_crystal_colour colorless
_exptl_crystal_density_diffrn 3.933
_exptl_crystal_density_method 'not measured'
_exptl_crystal_description block
_exptl_crystal_F_000 576
_exptl_crystal_size_max 0.18
_exptl_crystal_size_mid 0.16
_exptl_crystal_size_min 0.11
_refine_diff_density_max 1.199
_refine_diff_density_min -0.750
_refine_diff_density_rms 0.109
_refine_ls_abs_structure_details 'Flack H D (1983), Acta Cryst. A39, 876-881'
_refine_ls_abs_structure_Flack -0.02(3)
_refine_ls_extinction_coef 0.0025(4)
_refine_ls_extinction_expression Fc^*^=kFc[1+0.001xFc^2^\l^3^/sin(2\q)]^-1/4^
_refine_ls_extinction_method SHELXL
_refine_ls_goodness_of_fit_ref 1.068
_refine_ls_hydrogen_treatment none
_refine_ls_matrix_type full
_refine_ls_number_parameters 42
_refine_ls_number_reflns 510
_refine_ls_number_restraints 2
_refine_ls_restrained_S_all 1.066
_refine_ls_R_factor_all 0.0269
_refine_ls_R_factor_gt 0.0228
_refine_ls_shift/su_max 0.000
_refine_ls_shift/su_mean 0.000
_refine_ls_structure_factor_coef Fsqd
_refine_ls_weighting_details 'calc w=1/[\s^2^(Fo^2^)+(0.0209P)^2^+0.5020P] where P=(Fo^2^+2Fc^2^)/3'
_refine_ls_weighting_scheme calc
_refine_ls_wR_factor_gt 0.0488
_refine_ls_wR_factor_ref 0.0512
_reflns_number_gt 465
_reflns_number_total 510
_reflns_threshold_expression >2sigma(I)
_cod_data_source_file ic5b00052_si_002.cif
_cod_data_source_block Cs(TiOF)3(SeO3)2
_cod_original_sg_symbol_H-M p63mc
_cod_database_code 4343181

loop_
_symmetry_equiv_pos_as_xyz
'x, y, z'
'-y, x-y, z'
'-x+y, -x, z'
'-x, -y, z+1/2'
'y, -x+y, z+1/2'
'x-y, x, z+1/2'
'-y, -x, z'
'-x+y, y, z'
'x, x-y, z'
'y, x, z+1/2'
'x-y, -y, z+1/2'
'-x, -x+y, z+1/2'

loop_
_atom_site_label
_atom_site_type_symbol
_atom_site_fract_x
_atom_site_fract_y
_atom_site_fract_z
_atom_site_U_iso_or_equiv
_atom_site_adp_type
_atom_site_occupancy
_atom_site_symmetry_multiplicity
_atom_site_calc_flag
_atom_site_refinement_flags
Cs1 Cs 0.6667 0.3333 0.06496(7) 0.0258(3) Uani 1 6 d SD
Ti1 Ti 0.16682(19) 0.3336(4) 0.25241(10) 0.0206(3) Uani 1 2 d S
Se1 Se 0.0000 0.0000 0.47247(12) 0.0109(3) Uani 1 6 d S
Se2 Se 0.3333 0.6667 0.02691(9) 0.0139(3) Uani 1 6 d S
O1 O 0.1208(4) 0.2417(8) 0.4086(4) 0.0162(12) Uani 1 2 d S
O2 O 0.2107(4) 0.4215(8) 0.0902(4) 0.0174(12) Uani 1 2 d SD
O3 O 0.0835(8) 0.5417(4) 0.2855(5) 0.0183(10) Uani 0.67 2 d SP
F1 F 0.0835(8) 0.5417(4) 0.2855(5) 0.0183(10) Uani 0.33 2 d SP
F2 F -0.1245(4) 0.1245(4) 0.2162(4) 0.0161(10) Uani 0.67 2 d SP
O4 O -0.1245(4) 0.1245(4) 0.2162(4) 0.0161(10) Uani 0.33 2 d SP

loop_
_atom_site_aniso_label
_atom_site_aniso_U_11
_atom_site_aniso_U_22
_atom_site_aniso_U_33
_atom_site_aniso_U_23
_atom_site_aniso_U_13
_atom_site_aniso_U_12
Cs1 0.0236(3) 0.0236(3) 0.0302(5) 0.000 0.000 0.01180(17)
Ti1 0.0267(6) 0.0211(8) 0.0120(6) 0.0048(4) 0.0024(2) 0.0105(4)
Se1 0.0118(4) 0.0118(4) 0.0091(5) 0.000 0.000 0.0059(2)
Se2 0.0150(4) 0.0150(4) 0.0119(6) 0.000 0.000 0.0075(2)
O1 0.0177(19) 0.007(2) 0.021(3) 0.000(2) -0.0002(11) 0.0033(12)
O2 0.020(2) 0.013(2) 0.017(3) 0.002(2) 0.0009(11) 0.0067(12)
O3 0.022(3) 0.0129(18) 0.023(3) 0.0009(14) 0.002(3) 0.0112(14)
F1 0.022(3) 0.0129(18) 0.023(3) 0.0009(14) 0.002(3) 0.0112(14)
F2 0.0131(17) 0.0131(17) 0.020(2) 0.0002(12) -0.0002(12) 0.0047(19)
O4 0.0131(17) 0.0131(17) 0.020(2) 0.0002(12) -0.0002(12) 0.0047(19)

loop_
_atom_type_symbol
_atom_type_description
_atom_type_scat_dispersion_real
_atom_type_scat_dispersion_imag
_atom_type_scat_source
O O 0.0106 0.0060 'International Tables Vol C Tables 4.2.6.8 and 6.1.1.4'
F F 0.0171 0.0103 'International Tables Vol C Tables 4.2.6.8 and 6.1.1.4'
Ti Ti 0.2776 0.4457 'International Tables Vol C Tables 4.2.6.8 and 6.1.1.4'
Se Se -0.0929 2.2259 'International Tables Vol C Tables 4.2.6.8 and 6.1.1.4'
Cs Cs -0.3680 2.1192 'International Tables Vol C Tables 4.2.6.8 and 6.1.1.4'

loop_
_geom_angle_atom_site_label_1
_geom_angle_atom_site_label_2
_geom_angle_atom_site_label_3
_geom_angle
_geom_angle_site_symmetry_1
_geom_angle_site_symmetry_3
O4 Cs1 F2 0.00(16) 1_655 1_655
O4 Cs1 O4 91.37(12) 1_655 2_665
F2 Cs1 O4 91.37(12) 1_655 2_665
O4 Cs1 F2 91.37(12) 1_655 2_665
F2 Cs1 F2 91.37(12) 1_655 2_665
O4 Cs1 F2 0.00(15) 2_665 2_665
O4 Cs1 O4 91.37(12) 1_655 3
F2 Cs1 O4 91.37(12) 1_655 3
O4 Cs1 O4 91.37(12) 2_665 3
F2 Cs1 O4 91.37(12) 2_665 3
O4 Cs1 F2 91.37(12) 1_655 3
F2 Cs1 F2 91.37(12) 1_655 3
O4 Cs1 F2 91.37(12) 2_665 3
F2 Cs1 F2 91.37(12) 2_665 3
O4 Cs1 F2 0.00(14) 3 3
O4 Cs1 O1 69.01(11) 1_655 6_654
F2 Cs1 O1 69.01(11) 1_655 6_654
O4 Cs1 O1 131.33(3) 2_665 6_654
F2 Cs1 O1 131.33(3) 2_665 6_654
O4 Cs1 O1 131.33(3) 3 6_654
F2 Cs1 O1 131.33(3) 3 6_654
O4 Cs1 O1 131.33(3) 1_655 5_554
F2 Cs1 O1 131.33(3) 1_655 5_554
O4 Cs1 O1 131.33(3) 2_665 5_554
F2 Cs1 O1 131.33(3) 2_665 5_554
O4 Cs1 O1 69.01(11) 3 5_554
F2 Cs1 O1 69.01(11) 3 5_554
O1 Cs1 O1 90.76(12) 6_654 5_554
O4 Cs1 O1 131.33(3) 1_655 4_664
F2 Cs1 O1 131.33(3) 1_655 4_664
O4 Cs1 O1 69.01(11) 2_665 4_664
F2 Cs1 O1 69.01(11) 2_665 4_664
O4 Cs1 O1 131.33(3) 3 4_664
F2 Cs1 O1 131.33(3) 3 4_664
O1 Cs1 O1 90.76(12) 6_654 4_664
O1 Cs1 O1 90.76(12) 5_554 4_664
O4 Cs1 F1 109.38(9) 1_655 6_654
F2 Cs1 F1 109.38(9) 1_655 6_654
O4 Cs1 F1 149.67(13) 2_665 6_654
F2 Cs1 F1 149.67(13) 2_665 6_654
O4 Cs1 F1 109.38(9) 3 6_654
F2 Cs1 F1 109.38(9) 3 6_654
O1 Cs1 F1 46.30(8) 6_654 6_654
O1 Cs1 F1 46.30(8) 5_554 6_654
O1 Cs1 F1 80.66(12) 4_664 6_654
O4 Cs1 O3 109.38(9) 1_655 6_654
F2 Cs1 O3 109.38(9) 1_655 6_654
O4 Cs1 O3 149.67(13) 2_665 6_654
F2 Cs1 O3 149.67(13) 2_665 6_654
O4 Cs1 O3 109.38(9) 3 6_654
F2 Cs1 O3 109.38(9) 3 6_654
O1 Cs1 O3 46.30(8) 6_654 6_654
O1 Cs1 O3 46.30(8) 5_554 6_654
O1 Cs1 O3 80.66(12) 4_664 6_654
F1 Cs1 O3 0.00(8) 6_654 6_654
O4 Cs1 F1 109.38(9) 1_655 4_664
F2 Cs1 F1 109.38(9) 1_655 4_664
O4 Cs1 F1 109.38(9) 2_665 4_664
F2 Cs1 F1 109.38(9) 2_665 4_664
O4 Cs1 F1 149.67(13) 3 4_664
F2 Cs1 F1 149.67(13) 3 4_664
O1 Cs1 F1 46.30(8) 6_654 4_664
O1 Cs1 F1 80.66(12) 5_554 4_664
O1 Cs1 F1 46.30(8) 4_664 4_664
F1 Cs1 F1 43.59(14) 6_654 4_664
O3 Cs1 F1 43.59(14) 6_654 4_664
F1 Ti1 O3 0.0(4) 2_665 2_665
F1 Ti1 O3 89.8(3) 2_665 .
O3 Ti1 O3 89.8(3) 2_665 .
F1 Ti1 F2 178.9(3) 2_665 .
O3 Ti1 F2 178.9(3) 2_665 .
O3 Ti1 F2 90.69(19) . .
F1 Ti1 O4 90.69(19) 2_665 3
O3 Ti1 O4 90.69(19) 2_665 3
O3 Ti1 O4 178.9(3) . 3
F2 Ti1 O4 88.8(3) . 3
F1 Ti1 F2 90.69(19) 2_665 3
O3 Ti1 F2 90.69(19) 2_665 3
O3 Ti1 F2 178.9(3) . 3
F2 Ti1 F2 88.8(3) . 3
O4 Ti1 F2 0.0(3) 3 3
F1 Ti1 O1 90.5(2) 2_665 .
O3 Ti1 O1 90.5(2) 2_665 .
O3 Ti1 O1 90.5(2) . .
F2 Ti1 O1 90.51(19) . .
O4 Ti1 O1 90.51(19) 3 .
F2 Ti1 O1 90.51(19) 3 .
F1 Ti1 O2 90.4(2) 2_665 .
O3 Ti1 O2 90.4(2) 2_665 .
O3 Ti1 O2 90.4(2) . .
F2 Ti1 O2 88.54(19) . .
O4 Ti1 O2 88.54(19) 3 .
F2 Ti1 O2 88.54(19) 3 .
O1 Ti1 O2 178.7(3) . .
F1 Ti1 Cs1 59.28(18) 2_665 4_665
O3 Ti1 Cs1 59.28(18) 2_665 4_665
O3 Ti1 Cs1 59.28(18) . 4_665
F2 Ti1 Cs1 121.82(16) . 4_665
O4 Ti1 Cs1 121.82(16) 3 4_665
F2 Ti1 Cs1 121.82(16) 3 4_665
O1 Ti1 Cs1 46.85(16) . 4_665
O2 Ti1 Cs1 134.47(18) . 4_665
F1 Ti1 Cs1 135.10(17) 2_665 1_455
O3 Ti1 Cs1 135.10(17) 2_665 1_455
O3 Ti1 Cs1 60.28(17) . 1_455
F2 Ti1 Cs1 44.52(13) . 1_455
O4 Ti1 Cs1 118.75(16) 3 1_455
F2 Ti1 Cs1 118.75(16) 3 1_455
O1 Ti1 Cs1 119.86(4) . 1_455
O2 Ti1 Cs1 59.91(3) . 1_455
Cs1 Ti1 Cs1 117.03(3) 4_665 1_455
O1 Se1 O1 101.7(2) 2 3
O1 Se1 O1 101.7(2) 2 .
O1 Se1 O1 101.7(2) 3 .
O2 Se2 O2 102.3(2) 3_565 2_665
O2 Se2 O2 102.3(2) 3_565 .
O2 Se2 O2 102.3(2) 2_665 .
O2 Se2 Cs1 60.41(2) 3_565 1_565
O2 Se2 Cs1 60.41(2) 2_665 1_565
O2 Se2 Cs1 147.93(17) . 1_565
O2 Se2 Cs1 60.41(2) 3_565 1_455
O2 Se2 Cs1 147.93(17) 2_665 1_455
O2 Se2 Cs1 60.41(2) . 1_455
Cs1 Se2 Cs1 118.872(7) 1_565 1_455
O2 Se2 Cs1 147.93(17) 3_565 .
O2 Se2 Cs1 60.41(2) 2_665 .
O2 Se2 Cs1 60.41(2) . .
Cs1 Se2 Cs1 118.872(7) 1_565 .
Cs1 Se2 Cs1 118.872(7) 1_455 .
Se1 O1 Ti1 133.8(3) . .
Se1 O1 Cs1 118.8(2) . 4_665
Ti1 O1 Cs1 107.4(2) . 4_665
Se2 O2 Ti1 132.0(3) . .
Se2 O2 Cs1 95.73(8) . 1_455
Ti1 O2 Cs1 92.09(8) . 1_455
Se2 O2 Cs1 95.73(8) . .
Ti1 O2 Cs1 92.09(8) . .
Cs1 O2 Cs1 160.32(15) 1_455 .
Ti1 O3 Ti1 140.3(3) 3_565 .
Ti1 O3 Cs1 93.84(18) 3_565 4_665
Ti1 O3 Cs1 93.84(18) . 4_665
Ti1 O3 Cs1 92.82(18) 3_565 1_455
Ti1 O3 Cs1 92.82(18) . 1_455
Cs1 O3 Cs1 160.29(16) 4_665 1_455
Ti1 F2 Ti1 139.4(3) . 2
Ti1 F2 Cs1 110.18(14) . 1_455
Ti1 F2 Cs1 110.18(14) 2 1_455

loop_
_geom_bond_atom_site_label_1
_geom_bond_atom_site_label_2
_geom_bond_distance
_geom_bond_site_symmetry_2
Cs1 O4 3.171(5) 1_655
Cs1 F2 3.171(5) 1_655
Cs1 O4 3.171(5) 2_665
Cs1 F2 3.171(5) 2_665
Cs1 O4 3.171(5) 3
Cs1 F2 3.171(5) 3
Cs1 O1 3.243(5) 6_654
Cs1 O1 3.243(5) 5_554
Cs1 O1 3.243(5) 4_664
Cs1 F1 3.655(6) 6_654
Cs1 O3 3.655(6) 6_654
Cs1 F1 3.655(6) 4_664
Ti1 F1 1.923(3) 2_665
Ti1 O3 1.923(3) 2_665
Ti1 O3 1.923(2) .
Ti1 F2 1.932(2) .
Ti1 O4 1.932(2) 3
Ti1 F2 1.932(2) 3
Ti1 O1 1.933(5) .
Ti1 O2 1.994(5) .
Ti1 Cs1 4.2426(18) 4_665
Ti1 Cs1 4.2446(8) 1_455
Se1 O1 1.693(5) 2
Se1 O1 1.693(5) 3
Se1 O1 1.693(5) .
Se2 O2 1.710(5) 3_565
Se2 O2 1.710(5) 2_665
Se2 O2 1.710(5) .
Se2 Cs1 4.2053(2) 1_565
Se2 Cs1 4.2053(2) 1_455
O1 Cs1 3.243(5) 4_665
O2 Cs1 3.6751(9) 1_455
O3 Ti1 1.923(2) 3_565
O3 Cs1 3.655(6) 4_665
O3 Cs1 3.691(6) 1_455
F2 Ti1 1.932(2) 2
F2 Cs1 3.171(5) 1_455
